data_2105683
loop_
_publ_author_name
'Choudhury, R. R.'
'Chitra, R.'
'Aliouane, N.'
'Schefer, J.'

_publ_section_title
;
 Ferroelectric glycine silver nitrate: a single-crystal neutron
 diffraction study
;
_journal_coeditor_code BP5051
_journal_issue 6
_journal_name_full 'Acta Crystallographica Section B'
_journal_page_first 595
_journal_page_last 602
_journal_paper_doi 10.1107/S2052519213024573
_journal_volume 69
_journal_year 2013
_chemical_formula_moiety 'C4 H10 Ag2 N2 O4, 2(N O3)'
_chemical_formula_sum 'C4 H10 Ag2 N4 O10'
_chemical_formula_weight 489.90
_chemical_name_common 'Glycine Silver Nitrate'
_chemical_name_systematic
;
 Glycine Silver Nitrate
;
_space_group_IT_number 4
_symmetry_cell_setting monoclinic
_symmetry_space_group_name_Hall 'P 2yb'
_symmetry_space_group_name_H-M 'P 1 21 1'
_atom_sites_solution_hydrogens geom
_atom_sites_solution_primary direct
_atom_sites_solution_secondary difmap
_audit_creation_method SHELXL-97
_cell_angle_alpha 90.00
_cell_angle_beta 100.12(5)
_cell_angle_gamma 90.00
_cell_formula_units_Z 2
_cell_length_a 5.451(2)
_cell_length_b 19.4930(10)
_cell_length_c 5.441(2)
_cell_measurement_reflns_used 25
_cell_measurement_temperature 150(2)
_cell_measurement_theta_max 30
_cell_measurement_theta_min 6.29
_cell_volume 569.1(3)
_computing_cell_refinement Rafin
_computing_data_collection HKLgen
_computing_data_reduction TriCs_ccl
_computing_molecular_graphics Ortep
_computing_publication_material 'SHELXL-97 (Sheldrick, 1997)'
_computing_structure_refinement 'SHELXL-97 (Sheldrick, 1997)'
_computing_structure_solution 'SHELXL-97 (Sheldrick, 1997)'
_diffrn_ambient_temperature 150(2)
_diffrn_measured_fraction_theta_full 0.891
_diffrn_measured_fraction_theta_max 0.891
_diffrn_measurement_device_type 'four circle diffractometer'
_diffrn_radiation_monochromator graphite
_diffrn_radiation_probe neutron
_diffrn_radiation_source 'spalation source'
_diffrn_radiation_type neutron
_diffrn_radiation_wavelength 1.17610
_diffrn_reflns_av_R_equivalents 0.0132
_diffrn_reflns_av_sigmaI/netI 0.0136
_diffrn_reflns_limit_h_max 6
_diffrn_reflns_limit_h_min -6
_diffrn_reflns_limit_k_max 0
_diffrn_reflns_limit_k_min -22
_diffrn_reflns_limit_l_max 0
_diffrn_reflns_limit_l_min -6
_diffrn_reflns_number 1116
_diffrn_reflns_theta_full 47.79
_diffrn_reflns_theta_max 47.79
_diffrn_reflns_theta_min 6.29
_exptl_absorpt_coefficient_mu 13.503
_exptl_absorpt_correction_type integration
_exptl_crystal_colour transparent
_exptl_crystal_density_diffrn 2.858
_exptl_crystal_density_method 'not measured'
_exptl_crystal_description transparent
_exptl_crystal_F_000 24
_exptl_crystal_size_max 6
_exptl_crystal_size_mid 2
_exptl_crystal_size_min 1
_refine_diff_density_max 0.157
_refine_diff_density_min -0.129
_refine_ls_abs_structure_details 'Flack H D (1983), Acta Cryst. A39, 876-881'
_refine_ls_abs_structure_Flack -10(10)
_refine_ls_extinction_coef 6.0(7)
_refine_ls_extinction_expression Fc^*^=kFc[1+0.001xFc^2^\l^3^/sin(2\q)]^-1/4^
_refine_ls_extinction_method SHELXL
_refine_ls_goodness_of_fit_ref 1.198
_refine_ls_hydrogen_treatment mixed
_refine_ls_matrix_type full
_refine_ls_number_parameters 272
_refine_ls_number_reflns 1093
_refine_ls_number_restraints 1
_refine_ls_restrained_S_all 1.197
_refine_ls_R_factor_all 0.0591
_refine_ls_R_factor_gt 0.0590
_refine_ls_shift/su_max 0.001
_refine_ls_shift/su_mean 0.000
_refine_ls_structure_factor_coef Fsqd
_refine_ls_weighting_details 'calc w=1/[\s^2^(Fo^2^)+(0.1358P)^2^+0.0119P] where P=(Fo^2^+2Fc^2^)/3'
_refine_ls_weighting_scheme calc
_refine_ls_wR_factor_gt 0.1566
_refine_ls_wR_factor_ref 0.1567
_reflns_number_gt 1090
_reflns_number_total 1093
_reflns_threshold_expression >2sigma(I)
_cod_data_source_file bp5051.cif
_cod_data_source_block gsnltc
_cod_original_sg_symbol_H-M 'P 21'
_cod_database_code 2105683

loop_
_symmetry_equiv_pos_as_xyz
'x, y, z'
'-x, y+1/2, -z'

loop_
_atom_site_type_symbol
_atom_site_label
_atom_site_fract_x
_atom_site_fract_y
_atom_site_fract_z
_atom_site_U_iso_or_equiv
_atom_site_adp_type
_atom_site_calc_flag
_atom_site_occupancy
_atom_site_symmetry_multiplicity
O O1 0.4213(10) 0.4128(3) 0.9219(9) 0.0173(11) Uani d 1 1
O O2 0.6744(9) 0.4337(3) 0.6494(8) 0.0149(11) Uani d 1 1
C C1 0.6096(8) 0.4403(2) 0.8509(8) 0.0137(9) Uani d 1 1
H H1C2 0.6658(16) 0.5161(6) 1.1435(17) 0.031(2) Uani d 1 1
H H2C2 0.891(2) 0.4495(6) 1.1705(19) 0.035(2) Uani d 1 1
C C2 0.7804(8) 0.4851(2) 1.0399(7) 0.0150(10) Uani d 1 1
N N1 0.9492(6) 0.52952(17) 0.9293(6) 0.0161(8) Uani d 1 1
H H1N1 1.0309(17) 0.5055(5) 0.800(2) 0.028(2) Uani d 1 1
H H2N1 0.855(2) 0.5710(6) 0.8394(18) 0.034(2) Uani d 1 1
H H3N1 1.0926(16) 0.5500(5) 1.0633(16) 0.027(2) Uani d 1 1
N N2 -0.4523(6) 0.21014(16) 0.1072(6) 0.0151(8) Uani d 1 1
H H1N2 -0.5975(18) 0.1944(6) -0.0251(19) 0.035(2) Uani d 1 1
H H2N2 -0.526(2) 0.2357(6) 0.238(2) 0.038(2) Uani d 1 1
H H3N2 -0.3671(17) 0.1668(5) 0.196(2) 0.034(2) Uani d 1 1
C C4 -0.2702(7) 0.2534(2) -0.0023(7) 0.0130(9) Uani d 1 1
H H1C4 -0.377(2) 0.2865(6) -0.137(2) 0.037(3) Uani d 1 1
H H2C4 -0.1585(19) 0.2191(6) -0.0988(18) 0.033(2) Uani d 1 1
C C3 -0.1033(7) 0.2961(2) 0.1868(8) 0.0119(9) Uani d 1 1
O O3 -0.1684(9) 0.3055(2) 0.3919(9) 0.0148(10) Uani d 1 1
O O4 0.0830(9) 0.3227(3) 0.1148(9) 0.0189(12) Uani d 1 1
N N3 0.1853(5) 0.18050(17) -0.4537(5) 0.0149(7) Uani d 1 1
O O5 0.3390(9) 0.2305(3) -0.4465(10) 0.0208(11) Uani d 1 1
O O6 0.1381(10) 0.1557(3) -0.2572(11) 0.0225(11) Uani d 1 1
O O7 0.0767(10) 0.1576(3) -0.6523(12) 0.0261(12) Uani d 1 1
N N4 0.6826(6) 0.05352(16) -0.4977(6) 0.0161(7) Uani d 1 1
O O8 0.5817(9) 0.0744(3) -0.7049(10) 0.0191(11) Uani d 1 1
O O9 0.8376(9) 0.0052(3) -0.4837(9) 0.0185(11) Uani d 1 1
O O10 0.6294(9) 0.0789(3) -0.3088(10) 0.0236(13) Uani d 1 1
Ag Ag1 0.1053(9) 0.3514(3) 0.6960(9) 0.0178(11) Uani d 1 1
Ag Ag2 0.4037(8) 0.3856(3) 0.3437(9) 0.0168(11) Uani d 1 1

loop_
_atom_site_aniso_label
_atom_site_aniso_U_11
_atom_site_aniso_U_22
_atom_site_aniso_U_33
_atom_site_aniso_U_12
_atom_site_aniso_U_13
_atom_site_aniso_U_23
O1 0.020(2) 0.018(3) 0.015(2) -0.0120(19) 0.0068(17) -0.0007(19)
O2 0.016(2) 0.020(3) 0.010(2) -0.0082(19) 0.0079(16) -0.0078(18)
C1 0.0174(19) 0.011(2) 0.0106(18) -0.0031(15) -0.0037(14) -0.0012(15)
H1C2 0.023(4) 0.046(7) 0.028(5) -0.013(4) 0.016(4) -0.016(4)
H2C2 0.031(5) 0.044(6) 0.027(5) -0.001(4) -0.006(4) 0.013(5)
C2 0.021(2) 0.019(2) 0.0040(17) -0.0036(17) -0.0008(16) -0.0039(17)
N1 0.0241(16) 0.0108(17) 0.0127(15) -0.0022(14) 0.0010(13) -0.0009(14)
H1N1 0.029(5) 0.021(5) 0.038(6) -0.007(4) 0.014(4) -0.006(4)
H2N1 0.053(6) 0.025(5) 0.023(4) 0.001(5) 0.006(4) 0.016(4)
H3N1 0.026(4) 0.032(5) 0.021(4) -0.016(4) 0.001(3) -0.012(4)
N2 0.0150(14) 0.0128(17) 0.0179(16) -0.0080(13) 0.0040(14) 0.0022(14)
H1N2 0.036(5) 0.035(6) 0.028(5) -0.008(4) -0.011(4) 0.001(4)
H2N2 0.048(6) 0.028(5) 0.044(6) 0.004(5) 0.022(5) -0.009(5)
H3N2 0.033(5) 0.024(6) 0.042(6) 0.001(4) -0.002(4) 0.003(4)
C4 0.0140(18) 0.011(2) 0.0128(19) -0.0084(16) -0.0006(15) 0.0011(17)
H1C4 0.045(6) 0.032(6) 0.027(5) -0.011(5) -0.011(4) 0.009(5)
H2C4 0.039(5) 0.037(6) 0.023(4) -0.005(5) 0.005(4) -0.014(4)
C3 0.0123(18) 0.012(2) 0.0109(19) -0.0033(15) 0.0008(13) 0.0001(15)
O3 0.018(2) 0.011(2) 0.015(2) 0.0025(17) 0.0002(17) -0.0043(18)
O4 0.021(2) 0.021(3) 0.013(2) -0.007(2) -0.0020(17) -0.001(2)
N3 0.0110(12) 0.0179(15) 0.0153(14) 0.0010(11) 0.0009(10) -0.0034(12)
O5 0.017(2) 0.019(3) 0.024(3) -0.005(2) -0.0023(17) 0.000(2)
O6 0.032(3) 0.020(3) 0.016(2) -0.005(2) 0.0066(19) -0.002(2)
O7 0.026(2) 0.023(3) 0.028(3) -0.001(2) 0.003(2) -0.012(2)
N4 0.0198(14) 0.0145(16) 0.0128(14) 0.0009(10) -0.0006(11) 0.0013(11)
O8 0.020(2) 0.014(2) 0.021(3) -0.0015(18) -0.0018(18) 0.0061(19)
O9 0.020(2) 0.023(3) 0.010(2) 0.005(2) -0.0043(15) 0.0031(19)
O10 0.017(2) 0.035(3) 0.019(3) 0.000(2) 0.0038(19) -0.003(2)
Ag1 0.021(2) 0.021(3) 0.012(2) -0.0084(19) 0.0027(18) -0.0036(19)
Ag2 0.012(2) 0.022(3) 0.016(2) -0.0037(19) 0.0026(15) -0.0017(19)

loop_
_atom_type_symbol
_atom_type_description
_atom_type_scat_dispersion_real
_atom_type_scat_dispersion_imag
_atom_type_scat_source
C C 0.0000 0.0000 'International Tables Vol C Tables 4.2.6.8 and 6.1.1.4'
H H 0.0000 0.0000 'International Tables Vol C Tables 4.2.6.8 and 6.1.1.4'
N N 0.0000 0.0000 'International Tables Vol C Tables 4.2.6.8 and 6.1.1.4'
O O 0.0000 0.0000 'International Tables Vol C Tables 4.2.6.8 and 6.1.1.4'
Ag Ag 0.0000 0.0000 'International Tables Vol C Tables 4.2.6.8 and 6.1.1.4'

loop_
_geom_angle_atom_site_label_1
_geom_angle_atom_site_label_2
_geom_angle_atom_site_label_3
_geom_angle_site_symmetry_1
_geom_angle_site_symmetry_3
_geom_angle
C1 O1 Ag1 . . 129.1(4)
C1 O1 Ag2 . 1_556 123.9(4)
Ag1 O1 Ag2 . 1_556 104.5(3)
C1 O2 Ag2 . . 117.3(4)
O2 C1 O1 . . 127.2(5)
O2 C1 C2 . . 115.2(4)
O1 C1 C2 . . 117.5(4)
N1 C2 C1 . . 114.3(3)
C3 C4 N2 . . 113.7(3)
O3 C3 O4 . . 126.2(5)
O3 C3 C4 . . 117.6(4)
O4 C3 C4 . . 116.1(4)
C3 O3 Ag1 . . 118.0(4)
C3 O4 Ag2 . . 128.6(4)
C3 O4 Ag1 . 1_554 125.1(4)
Ag2 O4 Ag1 . 1_554 103.3(3)
O7 N3 O6 . . 118.5(5)
O7 N3 O5 . . 121.2(5)
O6 N3 O5 . . 120.3(4)
O10 N4 O8 . . 120.1(5)
O10 N4 O9 . . 120.5(4)
O8 N4 O9 . . 119.3(4)
O3 Ag1 O1 . . 164.7(3)
O3 Ag1 O4 . 1_556 118.8(3)
O1 Ag1 O4 . 1_556 76.5(2)
O3 Ag1 Ag2 . . 88.9(2)
O1 Ag1 Ag2 . . 76.64(18)
O4 Ag1 Ag2 1_556 . 147.9(2)
O2 Ag2 O4 . . 164.7(3)
O2 Ag2 O1 . 1_554 119.6(3)
O4 Ag2 O1 . 1_554 75.7(2)
O2 Ag2 Ag1 . . 88.7(2)
O4 Ag2 Ag1 . . 76.56(19)
O1 Ag2 Ag1 1_554 . 147.2(2)

loop_
_geom_bond_atom_site_label_1
_geom_bond_atom_site_label_2
_geom_bond_site_symmetry_2
_geom_bond_distance
O1 C1 . 1.276(7)
O1 Ag1 . 2.273(7)
O1 Ag2 1_556 2.373(6)
O2 C1 . 1.216(6)
O2 Ag2 . 2.227(7)
C1 C2 . 1.534(5)
C2 N1 . 1.467(5)
N2 C4 . 1.503(5)
C4 C3 . 1.500(5)
C3 O3 . 1.243(7)
C3 O4 . 1.262(7)
O3 Ag1 . 2.213(7)
O4 Ag2 . 2.313(7)
O4 Ag1 1_554 2.370(7)
N3 O7 . 1.222(7)
N3 O6 . 1.241(7)
N3 O5 . 1.281(7)
N4 O10 . 1.220(7)
N4 O8 . 1.234(6)
N4 O9 . 1.258(6)
Ag1 O4 1_556 2.370(7)
Ag1 Ag2 . 2.804(6)
Ag2 O1 1_554 2.373(6)
